data_1566287
loop_
_publ_author_name
'Cao, Hai-Yan'
'Yi, Cheng'
'Sun, Sen-Feng'
'Li, Yong'
'Liu, Yun-Bao'

_publ_section_title
;
 Anti-inflammatory Dimeric Tetrahydroxanthones from an Endophytic
 <i>Muyocopron laterale</i>.
;
_journal_issue 1
_journal_name_full 'Journal of natural products'
_journal_page_first 148
_journal_page_last 161
_journal_paper_doi 10.1021/acs.jnatprod.1c00878
_journal_volume 85
_journal_year 2022
_chemical_absolute_configuration ad
_chemical_formula_moiety 'C32 H34 O12'
_chemical_formula_sum 'C32 H34 O12'
_chemical_formula_weight 610.59
_space_group_crystal_system orthorhombic
_space_group_IT_number 19
_space_group_name_Hall 'P 2ac 2ab'
_space_group_name_H-M_alt 'P 21 21 21'
_atom_sites_solution_hydrogens geom
_atom_sites_solution_primary dual
_audit_creation_date 2021-03-26
_audit_creation_method
;
Olex2 1.3
(compiled 2020.11.12 svn.r5f609507 for OlexSys, GUI svn.r6226)
;
_cell_angle_alpha 90
_cell_angle_beta 90
_cell_angle_gamma 90
_cell_formula_units_Z 4
_cell_length_a 7.83460(10)
_cell_length_b 15.3938(2)
_cell_length_c 24.8916(3)
_cell_measurement_reflns_used 11707
_cell_measurement_temperature 100.00(12)
_cell_measurement_theta_max 75.0290
_cell_measurement_theta_min 3.3450
_cell_volume 3002.03(7)
_computing_cell_refinement 'CrysAlisPro 1.171.41.95a (Rigaku OD, 2021)'
_computing_data_collection 'CrysAlisPro 1.171.41.95a (Rigaku OD, 2021)'
_computing_data_reduction 'CrysAlisPro 1.171.41.95a (Rigaku OD, 2021)'
_computing_molecular_graphics 'Olex2 1.3 (Dolomanov et al., 2009)'
_computing_publication_material 'Olex2 1.3 (Dolomanov et al., 2009)'
_computing_structure_refinement 'SHELXL 2018/3 (Sheldrick, 2015)'
_computing_structure_solution 'SHELXT 2014/5 (Sheldrick, 2014)'
_diffrn_ambient_environment N~2~
_diffrn_ambient_temperature 100.00(12)
_diffrn_detector 'Hybrid Pixel Array Detector'
_diffrn_detector_area_resol_mean 10.0000
_diffrn_detector_type HyPix
_diffrn_measured_fraction_theta_full 1.000
_diffrn_measured_fraction_theta_max 0.986
_diffrn_measurement_details
;
List of Runs (angles in degrees, time in seconds):

  # Type    Start    End  Width  t~exp~   \w     \q     \k     \f   Frames
--------------------------------------------------------------------------
  1  \w     33.00 120.00   0.50    3.02    --   47.70  58.00  92.00  174
  2  \w    -24.00  68.00   0.50    3.02    --   47.70 -71.00 175.00  184
  3  \w     31.00 105.00   0.50   12.10    --  103.25 -96.00  80.00  148
  4  \w     83.00 176.00   0.50   12.10    --  103.25  71.00 -53.00  186
  5  \w     31.00  71.00   0.50   12.10    --  103.25 -58.00 -48.00   80
  6  \w   -119.00 -74.00   0.50    3.02    --  -47.70-125.00 -30.00   90
  7  \w    -23.00  28.00   0.50    3.02    --  -47.70  19.00 -30.00  102
  8  \w   -119.00 -74.00   0.50    3.02    --  -47.70-125.00-150.00   90
  9  \w    -68.00 -28.00   0.50   12.10    -- -101.00  61.00 -60.00   80
 10  \w    -68.00 -28.00   0.50   12.10    -- -101.00  61.00  30.00   80
 11  \w     31.00 111.00   0.50   12.10    --  103.25-125.00-120.00  160
 12  \w     91.00 178.00   0.50   12.10    --  103.25  30.00 -90.00  174
 13  \w     31.00  75.00   0.50   12.10    --  103.25 -61.00 120.00   88
 14  \w     81.00 176.00   0.50   12.10    --  103.25  77.00-180.00  190
 15  \w     31.00  75.00   0.50   12.10    --  103.25 -61.00 150.00   88
 16  \w     31.00  75.00   0.50   12.10    --  103.25 -61.00 -30.00   88
 17  \w     31.00  75.00   0.50   12.10    --  103.25 -61.00  90.00   88
 18  \w     91.00 178.00   0.50   12.10    --  103.25  30.00-120.00  174
 19  \w     25.00  50.00   0.50    3.02    --   47.70  77.00 -30.00   50
;
_diffrn_measurement_device 'four-circle diffractometer'
_diffrn_measurement_device_type 'XtaLAB Synergy R, HyPix'
_diffrn_measurement_method '\w scans'
_diffrn_orient_matrix_type 'CrysAlisPro convention (1999,Acta A55,543-557)'
_diffrn_orient_matrix_UB_11 0.0766289000
_diffrn_orient_matrix_UB_12 0.0656701000
_diffrn_orient_matrix_UB_13 0.0400071000
_diffrn_orient_matrix_UB_21 0.1370700000
_diffrn_orient_matrix_UB_22 -0.0669838000
_diffrn_orient_matrix_UB_23 0.0159816000
_diffrn_orient_matrix_UB_31 0.1182844000
_diffrn_orient_matrix_UB_32 0.0349892000
_diffrn_orient_matrix_UB_33 -0.0444154000
_diffrn_radiation_monochromator mirror
_diffrn_radiation_probe x-ray
_diffrn_radiation_type 'Cu K\a'
_diffrn_radiation_wavelength 1.54184
_diffrn_reflns_av_R_equivalents 0.0419
_diffrn_reflns_av_unetI/netI 0.0334
_diffrn_reflns_Laue_measured_fraction_full 1.000
_diffrn_reflns_Laue_measured_fraction_max 0.986
_diffrn_reflns_limit_h_max 9
_diffrn_reflns_limit_h_min -7
_diffrn_reflns_limit_k_max 19
_diffrn_reflns_limit_k_min -19
_diffrn_reflns_limit_l_max 30
_diffrn_reflns_limit_l_min -31
_diffrn_reflns_number 23838
_diffrn_reflns_point_group_measured_fraction_full 1.000
_diffrn_reflns_point_group_measured_fraction_max 0.973
_diffrn_reflns_theta_full 67.684
_diffrn_reflns_theta_max 75.313
_diffrn_reflns_theta_min 3.376
_diffrn_source 'Rotating-anode X-ray tube'
_diffrn_source_type 'PhotonJet R (Cu) X-ray Source'
_exptl_absorpt_coefficient_mu 0.872
_exptl_absorpt_correction_T_max 1.00000
_exptl_absorpt_correction_T_min 0.75380
_exptl_absorpt_correction_type multi-scan
_exptl_absorpt_process_details
;
CrysAlisPro 1.171.41.95a (Rigaku Oxford Diffraction, 2021)
Empirical absorption correction using spherical harmonics,
implemented in SCALE3 ABSPACK scaling algorithm.
;
_exptl_crystal_colour colourless
_exptl_crystal_colour_primary colourless
_exptl_crystal_density_diffrn 1.351
_exptl_crystal_description block
_exptl_crystal_F_000 1288
_exptl_crystal_size_max 0.1
_exptl_crystal_size_mid 0.05
_exptl_crystal_size_min 0.03
_refine_diff_density_max 0.252
_refine_diff_density_min -0.192
_refine_diff_density_rms 0.046
_refine_ls_abs_structure_details
;
 Flack x determined using 2076 quotients [(I+)-(I-)]/[(I+)+(I-)]
 (Parsons, Flack and Wagner, Acta Cryst. B69 (2013) 249-259).
;
_refine_ls_abs_structure_Flack -0.13(7)
_refine_ls_extinction_method none
_refine_ls_goodness_of_fit_ref 1.060
_refine_ls_hydrogen_treatment constr
_refine_ls_matrix_type full
_refine_ls_number_parameters 407
_refine_ls_number_reflns 6043
_refine_ls_number_restraints 0
_refine_ls_restrained_S_all 1.060
_refine_ls_R_factor_all 0.0477
_refine_ls_R_factor_gt 0.0407
_refine_ls_shift/su_max 0.001
_refine_ls_shift/su_mean 0.000
_refine_ls_structure_factor_coef Fsqd
_refine_ls_weighting_details 'w=1/[\s^2^(Fo^2^)+(0.0526P)^2^+0.6960P] where P=(Fo^2^+2Fc^2^)/3'
_refine_ls_weighting_scheme calc
_refine_ls_wR_factor_gt 0.0999
_refine_ls_wR_factor_ref 0.1036
_reflns_Friedel_coverage 0.741
_reflns_Friedel_fraction_full 1.000
_reflns_Friedel_fraction_max 0.957
_reflns_number_gt 5387
_reflns_number_total 6043
_reflns_threshold_expression 'I > 2\s(I)'
_cod_data_source_file np1c00878_si_008.cif
_cod_data_source_block chy_14a_auto
_cod_database_code 1566287
_shelx_shelxl_version_number 2018/3
_shelx_space_group_comment
;
The symmetry employed for this shelxl refinement is uniquely defined
by the following loop, which should always be used as a source of
symmetry information in preference to the above space-group names.
They are only intended as comments.
;
_shelx_estimated_absorpt_t_max 0.974
_shelx_estimated_absorpt_t_min 0.918
_reflns_odcompleteness_completeness 99.90
_reflns_odcompleteness_iscentric 1
_reflns_odcompleteness_theta 67.79
_olex2_refinement_description
;
1. Fixed Uiso
 At 1.2 times of:
  All C(H) groups, All C(H,H) groups
 At 1.5 times of:
  All C(H,H,H) groups, All O(H) groups
2.a Ternary CH refined with riding coordinates:
 C26(H26), C2(H2), C27(H27), C3(H3)
2.b Secondary CH2 refined with riding coordinates:
 C28(H28A,H28B), C4(H4A,H4B), C17(H17A,H17B)
2.c Aromatic/amide H refined with riding coordinates:
 C12(H12), C23(H23)
2.d Idealised Me refined as rotating group:
 C36(H36A,H36B,H36C), C44(H44A,H44B,H44C), C43(H43A,H43B,H43C), C31(H31A,H31B,
 H31C), C35(H35A,H35B,H35C), C38(H38A,H38B,H38C)
2.e Idealised tetrahedral OH refined as rotating group:
 O34(H34), O40(H40), O39(H39), O41(H41)
;
_olex2_submission_special_instructions 'No special instructions were received'
_oxdiff_exptl_absorpt_empirical_details
;
Empirical correction (ABSPACK) includes:
- Absorption correction using spherical harmonics
- Frame scaling
;
_oxdiff_exptl_absorpt_empirical_full_max 1.421
_oxdiff_exptl_absorpt_empirical_full_min 0.761

loop_
_space_group_symop_operation_xyz
'x, y, z'
'-x+1/2, -y, z+1/2'
'-x, y+1/2, -z+1/2'
'x+1/2, -y+1/2, -z'

loop_
_atom_site_label
_atom_site_type_symbol
_atom_site_fract_x
_atom_site_fract_y
_atom_site_fract_z
_atom_site_U_iso_or_equiv
_atom_site_adp_type
_atom_site_occupancy
_atom_site_site_symmetry_order
_atom_site_calc_flag
_atom_site_refinement_flags_posn
_atom_site_refinement_flags_adp
_atom_site_refinement_flags_occupancy
_atom_site_disorder_assembly
_atom_site_disorder_group
O15 O 0.4601(3) 0.52612(13) 0.42851(7) 0.0322(4) Uani 1 1 d . . . . .
O14 O 0.4864(3) 0.75884(14) 0.79427(7) 0.0344(4) Uani 1 1 d . . . . .
O25 O 0.3655(3) 0.37412(13) 0.37428(8) 0.0370(5) Uani 1 1 d . . . . .
O42 O 0.9210(3) 0.79418(14) 0.70464(8) 0.0384(5) Uani 1 1 d . . . . .
O34 O 0.6517(3) 0.53463(14) 0.61191(7) 0.0385(5) Uani 1 1 d . . . . .
H34 H 0.706678 0.491094 0.601195 0.058 Uiso 1 1 calc R U . . .
O33 O 0.7164(3) 0.40364(14) 0.55054(8) 0.0394(5) Uani 1 1 d . . . . .
O40 O 0.7560(3) 0.73805(15) 0.62113(7) 0.0393(5) Uani 1 1 d . . . . .
H40 H 0.835266 0.762076 0.638319 0.059 Uiso 1 1 calc R U . . .
O39 O 0.6571(3) 0.72413(13) 0.88419(7) 0.0372(5) Uani 1 1 d . . . . .
H39 H 0.573033 0.691782 0.877940 0.056 Uiso 1 1 calc R U . . .
O30 O 0.5195(3) 0.44059(15) 0.26716(7) 0.0415(5) Uani 1 1 d . . . . .
O41 O 1.0754(3) 0.83095(16) 0.79292(8) 0.0438(5) Uani 1 1 d . . . . .
H41 H 1.066050 0.823713 0.759600 0.066 Uiso 1 1 calc R U . . .
O37 O 0.7417(3) 0.85698(16) 0.95416(8) 0.0458(6) Uani 1 1 d . . . . .
O32 O 0.0895(3) 0.39883(16) 0.36144(10) 0.0521(6) Uani 1 1 d . . . . .
C24 C 0.4699(4) 0.56432(19) 0.47819(10) 0.0307(6) Uani 1 1 d . . . . .
C13 C 0.4850(4) 0.73963(19) 0.74073(10) 0.0322(6) Uani 1 1 d . . . . .
C10 C 0.4770(4) 0.68502(19) 0.63354(10) 0.0337(6) Uani 1 1 d . . . . .
C5 C 0.9211(4) 0.8321(2) 0.81515(11) 0.0352(6) Uani 1 1 d . . . . .
C9 C 0.6199(4) 0.72698(19) 0.65372(10) 0.0342(6) Uani 1 1 d . . . . .
C18 C 0.6329(4) 0.43955(19) 0.51448(10) 0.0330(6) Uani 1 1 d . . . . .
C26 C 0.5254(4) 0.41824(19) 0.36441(10) 0.0328(6) Uani 1 1 d . . . . .
H26 H 0.611827 0.374661 0.352248 0.039 Uiso 1 1 calc R U . . .
C29 C 0.2344(4) 0.4198(2) 0.35389(12) 0.0388(7) Uani 1 1 d . . . . .
C11 C 0.3365(4) 0.6711(2) 0.66765(10) 0.0350(6) Uani 1 1 d . . . . .
C7 C 0.7828(4) 0.79098(18) 0.73106(11) 0.0339(6) Uani 1 1 d . . . . .
C8 C 0.6275(4) 0.75642(19) 0.70781(10) 0.0320(6) Uani 1 1 d . . . . .
C20 C 0.5653(4) 0.56975(19) 0.57033(10) 0.0326(6) Uani 1 1 d . . . . .
C16 C 0.5890(4) 0.46101(18) 0.41617(10) 0.0332(6) Uani 1 1 d . . . . .
C2 C 0.6123(4) 0.81138(19) 0.87328(10) 0.0332(6) Uani 1 1 d . . . . .
H2 H 0.499477 0.824841 0.890094 0.040 Uiso 1 1 calc R U . . .
C6 C 0.7757(4) 0.81631(18) 0.78688(11) 0.0328(6) Uani 1 1 d . . . . .
C21 C 0.4793(4) 0.64787(19) 0.57817(10) 0.0342(6) Uani 1 1 d . . . . .
C19 C 0.5597(4) 0.52503(19) 0.52058(10) 0.0317(6) Uani 1 1 d . . . . .
C28 C 0.2985(4) 0.4957(2) 0.32189(11) 0.0395(7) Uani 1 1 d . . . . .
H28A H 0.273438 0.551082 0.340506 0.047 Uiso 1 1 calc R U . . .
H28B H 0.245235 0.496977 0.285836 0.047 Uiso 1 1 calc R U . . .
C27 C 0.4878(4) 0.4813(2) 0.31765(10) 0.0354(6) Uani 1 1 d . . . . .
H27 H 0.552819 0.536911 0.321418 0.043 Uiso 1 1 calc R U . . .
C1 C 0.6017(4) 0.82604(19) 0.81216(10) 0.0325(6) Uani 1 1 d . . . . .
C12 C 0.3422(4) 0.69849(19) 0.72105(10) 0.0340(6) Uani 1 1 d . . . . .
H12 H 0.247085 0.688706 0.743919 0.041 Uiso 1 1 calc R U . . .
C3 C 0.7490(4) 0.8691(2) 0.89764(11) 0.0366(6) Uani 1 1 d . . . . .
H3 H 0.721024 0.931018 0.889337 0.044 Uiso 1 1 calc R U . . .
C36 C 0.7601(4) 0.5045(2) 0.40693(11) 0.0381(7) Uani 1 1 d . . . . .
H36A H 0.746022 0.552810 0.381672 0.057 Uiso 1 1 calc R U . . .
H36B H 0.840600 0.462194 0.392007 0.057 Uiso 1 1 calc R U . . .
H36C H 0.804152 0.526626 0.441140 0.057 Uiso 1 1 calc R U . . .
C23 C 0.3883(4) 0.6429(2) 0.48477(10) 0.0355(6) Uani 1 1 d . . . . .
H23 H 0.328826 0.668473 0.455515 0.043 Uiso 1 1 calc R U . . .
C4 C 0.9246(4) 0.8481(2) 0.87446(11) 0.0397(7) Uani 1 1 d . . . . .
H4A H 1.002945 0.897068 0.882069 0.048 Uiso 1 1 calc R U . . .
H4B H 0.970484 0.795923 0.892681 0.048 Uiso 1 1 calc R U . . .
C22 C 0.3931(4) 0.6849(2) 0.53449(10) 0.0375(7) Uani 1 1 d . . . . .
C17 C 0.5991(4) 0.39442(19) 0.46192(10) 0.0342(6) Uani 1 1 d . . . . .
H17A H 0.490392 0.361869 0.464176 0.041 Uiso 1 1 calc R U . . .
H17B H 0.691832 0.352405 0.454471 0.041 Uiso 1 1 calc R U . . .
C44 C 0.1793(4) 0.6254(2) 0.64817(11) 0.0397(7) Uani 1 1 d . . . . .
H44A H 0.104555 0.667159 0.629986 0.060 Uiso 1 1 calc R U . . .
H44B H 0.118842 0.599906 0.678806 0.060 Uiso 1 1 calc R U . . .
H44C H 0.211720 0.579386 0.622968 0.060 Uiso 1 1 calc R U . . .
C43 C 0.5181(4) 0.9125(2) 0.79774(12) 0.0403(7) Uani 1 1 d . . . . .
H43A H 0.504675 0.916468 0.758673 0.060 Uiso 1 1 calc R U . . .
H43B H 0.590151 0.960405 0.810358 0.060 Uiso 1 1 calc R U . . .
H43C H 0.405821 0.916226 0.814934 0.060 Uiso 1 1 calc R U . . .
C31 C 0.6935(5) 0.4413(3) 0.25330(13) 0.0500(8) Uani 1 1 d . . . . .
H31A H 0.707119 0.420230 0.216397 0.075 Uiso 1 1 calc R U . . .
H31B H 0.756846 0.403479 0.277888 0.075 Uiso 1 1 calc R U . . .
H31C H 0.737651 0.500707 0.255945 0.075 Uiso 1 1 calc R U . . .
C35 C 0.3106(6) 0.7723(2) 0.54019(12) 0.0535(10) Uani 1 1 d . . . . .
H35A H 0.210338 0.767397 0.563559 0.080 Uiso 1 1 calc R U . . .
H35B H 0.275239 0.793321 0.504745 0.080 Uiso 1 1 calc R U . . .
H35C H 0.392166 0.813168 0.556013 0.080 Uiso 1 1 calc R U . . .
C38 C 0.8547(5) 0.9121(3) 0.98310(13) 0.0556(10) Uani 1 1 d . . . . .
H38A H 0.837619 0.972409 0.971697 0.083 Uiso 1 1 calc R U . . .
H38B H 0.972921 0.894821 0.975888 0.083 Uiso 1 1 calc R U . . .
H38C H 0.831517 0.907061 1.021663 0.083 Uiso 1 1 calc R U . . .

loop_
_atom_site_aniso_label
_atom_site_aniso_U_11
_atom_site_aniso_U_22
_atom_site_aniso_U_33
_atom_site_aniso_U_23
_atom_site_aniso_U_13
_atom_site_aniso_U_12
O15 0.0437(11) 0.0354(10) 0.0175(8) -0.0023(7) -0.0015(8) 0.0051(8)
O14 0.0428(11) 0.0445(11) 0.0160(8) -0.0028(7) 0.0011(8) -0.0035(9)
O25 0.0455(12) 0.0367(11) 0.0288(9) -0.0019(8) 0.0013(9) -0.0027(9)
O42 0.0430(12) 0.0449(12) 0.0271(9) -0.0013(9) 0.0055(9) -0.0019(9)
O34 0.0536(13) 0.0412(11) 0.0206(9) 0.0027(8) -0.0059(8) 0.0079(10)
O33 0.0518(13) 0.0403(11) 0.0263(9) 0.0035(8) -0.0050(9) 0.0068(10)
O40 0.0493(13) 0.0480(12) 0.0206(9) -0.0002(8) 0.0058(9) -0.0018(10)
O39 0.0487(12) 0.0375(11) 0.0254(9) 0.0025(8) -0.0037(9) 0.0004(9)
O30 0.0565(13) 0.0475(12) 0.0204(9) -0.0037(9) 0.0004(9) -0.0013(10)
O41 0.0429(12) 0.0552(14) 0.0333(10) -0.0063(10) 0.0032(9) -0.0031(11)
O37 0.0523(13) 0.0636(15) 0.0216(9) -0.0078(9) -0.0033(9) -0.0043(12)
O32 0.0457(14) 0.0545(14) 0.0560(14) -0.0132(11) 0.0035(11) -0.0061(11)
C24 0.0391(15) 0.0356(14) 0.0175(11) -0.0005(10) 0.0009(10) -0.0010(12)
C13 0.0434(16) 0.0376(14) 0.0157(12) 0.0002(10) 0.0007(11) 0.0037(13)
C10 0.0440(16) 0.0375(14) 0.0195(12) -0.0001(11) 0.0001(11) 0.0043(13)
C5 0.0406(16) 0.0356(15) 0.0294(13) -0.0022(11) 0.0025(12) 0.0005(13)
C9 0.0453(17) 0.0372(15) 0.0201(11) 0.0039(11) 0.0050(11) 0.0059(12)
C18 0.0404(16) 0.0370(15) 0.0217(12) 0.0036(11) -0.0005(11) 0.0029(12)
C26 0.0429(16) 0.0344(14) 0.0212(12) -0.0039(11) 0.0013(11) 0.0022(12)
C29 0.0437(17) 0.0412(16) 0.0315(14) -0.0124(12) -0.0017(13) -0.0029(14)
C11 0.0434(16) 0.0386(16) 0.0230(12) -0.0012(11) 0.0005(11) 0.0070(13)
C7 0.0421(16) 0.0332(14) 0.0266(12) 0.0042(11) 0.0038(12) 0.0026(12)
C8 0.0411(16) 0.0356(14) 0.0192(11) 0.0012(10) 0.0021(11) 0.0024(12)
C20 0.0412(15) 0.0384(15) 0.0183(11) 0.0039(11) -0.0016(11) 0.0015(12)
C16 0.0455(16) 0.0322(14) 0.0219(12) -0.0015(10) -0.0002(11) 0.0043(13)
C2 0.0401(16) 0.0395(15) 0.0201(11) -0.0016(11) 0.0003(11) 0.0055(12)
C6 0.0417(16) 0.0318(14) 0.0249(12) 0.0002(10) 0.0013(11) -0.0007(12)
C21 0.0441(16) 0.0395(15) 0.0190(12) 0.0011(11) 0.0007(11) 0.0019(13)
C19 0.0402(16) 0.0347(14) 0.0203(11) 0.0018(10) -0.0002(11) 0.0017(12)
C28 0.0502(19) 0.0423(17) 0.0260(13) -0.0030(12) -0.0054(12) 0.0054(14)
C27 0.0497(18) 0.0352(15) 0.0213(12) -0.0013(11) -0.0003(12) -0.0023(13)
C1 0.0402(16) 0.0373(15) 0.0199(11) -0.0020(10) 0.0005(11) 0.0012(13)
C12 0.0406(15) 0.0407(15) 0.0207(12) -0.0017(11) 0.0021(11) 0.0020(12)
C3 0.0463(17) 0.0412(16) 0.0224(12) -0.0042(11) -0.0009(12) 0.0017(14)
C36 0.0453(17) 0.0423(16) 0.0267(13) -0.0035(11) 0.0007(12) -0.0007(13)
C23 0.0483(17) 0.0406(16) 0.0176(11) -0.0008(11) -0.0012(11) 0.0068(13)
C4 0.0432(16) 0.0451(16) 0.0307(14) -0.0051(13) -0.0035(13) -0.0025(14)
C22 0.0495(18) 0.0414(16) 0.0218(12) -0.0004(11) -0.0016(12) 0.0052(14)
C17 0.0442(17) 0.0345(14) 0.0239(12) -0.0010(11) 0.0009(12) 0.0054(12)
C44 0.0468(18) 0.0489(17) 0.0235(12) -0.0059(12) 0.0006(12) 0.0042(14)
C43 0.0517(18) 0.0453(17) 0.0239(13) 0.0006(12) -0.0006(12) 0.0068(14)
C31 0.060(2) 0.057(2) 0.0323(15) -0.0013(15) 0.0096(14) -0.0020(17)
C35 0.083(3) 0.051(2) 0.0268(14) -0.0051(13) -0.0063(16) 0.0281(19)
C38 0.052(2) 0.084(3) 0.0307(15) -0.0228(16) -0.0021(15) -0.0033(19)

loop_
_atom_type_symbol
_atom_type_description
_atom_type_scat_dispersion_real
_atom_type_scat_dispersion_imag
_atom_type_scat_source
C C 0.0181 0.0091 'International Tables Vol C Tables 4.2.6.8 and 6.1.1.4'
H H 0.0000 0.0000 'International Tables Vol C Tables 4.2.6.8 and 6.1.1.4'
O O 0.0492 0.0322 'International Tables Vol C Tables 4.2.6.8 and 6.1.1.4'

loop_
_geom_angle_atom_site_label_1
_geom_angle_atom_site_label_2
_geom_angle_atom_site_label_3
_geom_angle
_geom_angle_site_symmetry_1
_geom_angle_site_symmetry_3
_geom_angle_publ_flag
C24 O15 C16 116.5(2) . . ?
C13 O14 C1 117.5(2) . . ?
C29 O25 C26 110.6(2) . . ?
C20 O34 H34 109.5 . . ?
C9 O40 H40 109.5 . . ?
C2 O39 H39 109.5 . . ?
C31 O30 C27 112.4(2) . . ?
C5 O41 H41 109.5 . . ?
C3 O37 C38 113.5(3) . . ?
O15 C24 C19 121.4(2) . . ?
O15 C24 C23 117.2(2) . . ?
C23 C24 C19 121.4(2) . . ?
O14 C13 C8 121.5(3) . . ?
O14 C13 C12 117.0(2) . . ?
C12 C13 C8 121.4(2) . . ?
C9 C10 C11 119.0(2) . . ?
C9 C10 C21 120.2(3) . . ?
C11 C10 C21 120.5(3) . . ?
O41 C5 C6 122.9(2) . . ?
O41 C5 C4 113.3(3) . . ?
C6 C5 C4 123.7(3) . . ?
O40 C9 C10 118.6(2) . . ?
O40 C9 C8 119.7(3) . . ?
C10 C9 C8 121.7(3) . . ?
O33 C18 C19 122.7(3) . . ?
O33 C18 C17 121.1(3) . . ?
C19 C18 C17 116.3(2) . . ?
O25 C26 H26 108.8 . . ?
O25 C26 C16 109.9(2) . . ?
O25 C26 C27 105.0(2) . . ?
C16 C26 H26 108.8 . . ?
C16 C26 C27 115.2(2) . . ?
C27 C26 H26 108.8 . . ?
O25 C29 C28 110.6(3) . . ?
O32 C29 O25 121.7(3) . . ?
O32 C29 C28 127.7(3) . . ?
C10 C11 C44 121.3(2) . . ?
C12 C11 C10 120.2(3) . . ?
C12 C11 C44 118.5(3) . . ?
O42 C7 C8 121.6(2) . . ?
O42 C7 C6 121.4(3) . . ?
C6 C7 C8 116.8(3) . . ?
C13 C8 C9 117.3(3) . . ?
C13 C8 C7 120.0(2) . . ?
C9 C8 C7 122.1(3) . . ?
O34 C20 C21 118.8(2) . . ?
O34 C20 C19 119.4(3) . . ?
C21 C20 C19 121.8(2) . . ?
O15 C16 C26 104.4(2) . . ?
O15 C16 C36 110.0(2) . . ?
O15 C16 C17 109.8(2) . . ?
C26 C16 C17 110.8(2) . . ?
C36 C16 C26 110.5(2) . . ?
C36 C16 C17 111.2(2) . . ?
O39 C2 H2 109.6 . . ?
O39 C2 C1 110.0(2) . . ?
O39 C2 C3 107.7(2) . . ?
C1 C2 H2 109.6 . . ?
C3 C2 H2 109.6 . . ?
C3 C2 C1 110.3(2) . . ?
C5 C6 C7 120.9(3) . . ?
C5 C6 C1 121.5(2) . . ?
C7 C6 C1 117.6(2) . . ?
C20 C21 C10 117.8(2) . . ?
C20 C21 C22 118.4(2) . . ?
C22 C21 C10 123.7(3) . . ?
C24 C19 C18 120.8(2) . . ?
C24 C19 C20 117.5(2) . . ?
C20 C19 C18 121.5(2) . . ?
C29 C28 H28A 110.8 . . ?
C29 C28 H28B 110.8 . . ?
C29 C28 C27 104.7(3) . . ?
H28A C28 H28B 108.9 . . ?
C27 C28 H28A 110.8 . . ?
C27 C28 H28B 110.8 . . ?
O30 C27 C26 110.7(2) . . ?
O30 C27 C28 107.3(2) . . ?
O30 C27 H27 111.7 . . ?
C26 C27 H27 111.7 . . ?
C28 C27 C26 103.2(2) . . ?
C28 C27 H27 111.7 . . ?
O14 C1 C2 103.5(2) . . ?
O14 C1 C6 111.4(2) . . ?
O14 C1 C43 106.5(2) . . ?
C6 C1 C2 110.4(2) . . ?
C6 C1 C43 112.1(2) . . ?
C43 C1 C2 112.5(2) . . ?
C13 C12 C11 120.3(3) . . ?
C13 C12 H12 119.8 . . ?
C11 C12 H12 119.8 . . ?
O37 C3 C2 106.9(2) . . ?
O37 C3 H3 108.7 . . ?
O37 C3 C4 112.5(3) . . ?
C2 C3 H3 108.7 . . ?
C2 C3 C4 111.2(2) . . ?
C4 C3 H3 108.7 . . ?
C16 C36 H36A 109.5 . . ?
C16 C36 H36B 109.5 . . ?
C16 C36 H36C 109.5 . . ?
H36A C36 H36B 109.5 . . ?
H36A C36 H36C 109.5 . . ?
H36B C36 H36C 109.5 . . ?
C24 C23 H23 120.0 . . ?
C24 C23 C22 120.0(3) . . ?
C22 C23 H23 120.0 . . ?
C5 C4 C3 113.0(3) . . ?
C5 C4 H4A 109.0 . . ?
C5 C4 H4B 109.0 . . ?
C3 C4 H4A 109.0 . . ?
C3 C4 H4B 109.0 . . ?
H4A C4 H4B 107.8 . . ?
C21 C22 C35 120.0(3) . . ?
C23 C22 C21 120.8(3) . . ?
C23 C22 C35 119.2(3) . . ?
C18 C17 C16 110.2(2) . . ?
C18 C17 H17A 109.6 . . ?
C18 C17 H17B 109.6 . . ?
C16 C17 H17A 109.6 . . ?
C16 C17 H17B 109.6 . . ?
H17A C17 H17B 108.1 . . ?
C11 C44 H44A 109.5 . . ?
C11 C44 H44B 109.5 . . ?
C11 C44 H44C 109.5 . . ?
H44A C44 H44B 109.5 . . ?
H44A C44 H44C 109.5 . . ?
H44B C44 H44C 109.5 . . ?
C1 C43 H43A 109.5 . . ?
C1 C43 H43B 109.5 . . ?
C1 C43 H43C 109.5 . . ?
H43A C43 H43B 109.5 . . ?
H43A C43 H43C 109.5 . . ?
H43B C43 H43C 109.5 . . ?
O30 C31 H31A 109.5 . . ?
O30 C31 H31B 109.5 . . ?
O30 C31 H31C 109.5 . . ?
H31A C31 H31B 109.5 . . ?
H31A C31 H31C 109.5 . . ?
H31B C31 H31C 109.5 . . ?
C22 C35 H35A 109.5 . . ?
C22 C35 H35B 109.5 . . ?
C22 C35 H35C 109.5 . . ?
H35A C35 H35B 109.5 . . ?
H35A C35 H35C 109.5 . . ?
H35B C35 H35C 109.5 . . ?
O37 C38 H38A 109.5 . . ?
O37 C38 H38B 109.5 . . ?
O37 C38 H38C 109.5 . . ?
H38A C38 H38B 109.5 . . ?
H38A C38 H38C 109.5 . . ?
H38B C38 H38C 109.5 . . ?

loop_
_geom_bond_atom_site_label_1
_geom_bond_atom_site_label_2
_geom_bond_distance
_geom_bond_site_symmetry_2
_geom_bond_publ_flag
O15 C24 1.371(3) . ?
O15 C16 1.456(3) . ?
O14 C13 1.365(3) . ?
O14 C1 1.444(4) . ?
O25 C26 1.446(4) . ?
O25 C29 1.344(4) . ?
O42 C7 1.268(3) . ?
O34 H34 0.8400 . ?
O34 C20 1.350(3) . ?
O33 C18 1.241(3) . ?
O40 H40 0.8400 . ?
O40 C9 1.350(3) . ?
O39 H39 0.8400 . ?
O39 C2 1.414(3) . ?
O30 C27 1.426(3) . ?
O30 C31 1.406(4) . ?
O41 H41 0.8400 . ?
O41 C5 1.330(4) . ?
O37 C3 1.420(3) . ?
O37 C38 1.422(4) . ?
O32 C29 1.195(4) . ?
C24 C19 1.405(4) . ?
C24 C23 1.378(4) . ?
C13 C8 1.409(4) . ?
C13 C12 1.376(4) . ?
C10 C9 1.387(4) . ?
C10 C11 1.407(4) . ?
C10 C21 1.492(4) . ?
C5 C6 1.361(4) . ?
C5 C4 1.497(4) . ?
C9 C8 1.422(4) . ?
C18 C19 1.443(4) . ?
C18 C17 1.505(4) . ?
C26 H26 1.0000 . ?
C26 C16 1.530(4) . ?
C26 C27 1.544(4) . ?
C29 C28 1.501(5) . ?
C11 C12 1.395(4) . ?
C11 C44 1.498(5) . ?
C7 C8 1.448(4) . ?
C7 C6 1.444(4) . ?
C20 C21 1.392(4) . ?
C20 C19 1.418(4) . ?
C16 C36 1.516(4) . ?
C16 C17 1.534(4) . ?
C2 H2 1.0000 . ?
C2 C1 1.540(3) . ?
C2 C3 1.517(4) . ?
C6 C1 1.508(4) . ?
C21 C22 1.401(4) . ?
C28 H28A 0.9900 . ?
C28 H28B 0.9900 . ?
C28 C27 1.503(5) . ?
C27 H27 1.0000 . ?
C1 C43 1.527(4) . ?
C12 H12 0.9500 . ?
C3 H3 1.0000 . ?
C3 C4 1.527(4) . ?
C36 H36A 0.9800 . ?
C36 H36B 0.9800 . ?
C36 H36C 0.9800 . ?
C23 H23 0.9500 . ?
C23 C22 1.397(4) . ?
C4 H4A 0.9900 . ?
C4 H4B 0.9900 . ?
C22 C35 1.499(4) . ?
C17 H17A 0.9900 . ?
C17 H17B 0.9900 . ?
C44 H44A 0.9800 . ?
C44 H44B 0.9800 . ?
C44 H44C 0.9800 . ?
C43 H43A 0.9800 . ?
C43 H43B 0.9800 . ?
C43 H43C 0.9800 . ?
C31 H31A 0.9800 . ?
C31 H31B 0.9800 . ?
C31 H31C 0.9800 . ?
C35 H35A 0.9800 . ?
C35 H35B 0.9800 . ?
C35 H35C 0.9800 . ?
C38 H38A 0.9800 . ?
C38 H38B 0.9800 . ?
C38 H38C 0.9800 . ?

loop_
_geom_hbond_atom_site_label_D
_geom_hbond_atom_site_label_H
_geom_hbond_atom_site_label_A
_geom_hbond_distance_DH
_geom_hbond_distance_HA
_geom_hbond_distance_DA
_geom_hbond_angle_DHA
_geom_hbond_site_symmetry_A
_geom_hbond_publ_flag
O34 H34 O33 0.84 1.85 2.580(3) 145.1 . yes
O40 H40 O42 0.84 1.85 2.596(3) 147.2 . yes
O39 H39 O32 0.84 1.93 2.763(3) 169.6 2_565 yes
O41 H41 O42 0.84 1.84 2.572(3) 145.4 . yes

loop_
_geom_torsion_atom_site_label_1
_geom_torsion_atom_site_label_2
_geom_torsion_atom_site_label_3
_geom_torsion_atom_site_label_4
_geom_torsion
_geom_torsion_site_symmetry_1
_geom_torsion_site_symmetry_2
_geom_torsion_site_symmetry_3
_geom_torsion_site_symmetry_4
_geom_torsion_publ_flag
O15 C24 C19 C18 -5.2(4) . . . . ?
O15 C24 C19 C20 179.1(3) . . . . ?
O15 C24 C23 C22 179.8(3) . . . . ?
O15 C16 C17 C18 -55.7(3) . . . . ?
O14 C13 C8 C9 174.4(3) . . . . ?
O14 C13 C8 C7 3.0(4) . . . . ?
O14 C13 C12 C11 -175.3(3) . . . . ?
O25 C26 C16 O15 -64.1(3) . . . . ?
O25 C26 C16 C36 177.8(2) . . . . ?
O25 C26 C16 C17 54.1(3) . . . . ?
O25 C26 C27 O30 -90.2(3) . . . . ?
O25 C26 C27 C28 24.4(3) . . . . ?
O25 C29 C28 C27 9.4(3) . . . . ?
O42 C7 C8 C13 168.8(3) . . . . ?
O42 C7 C8 C9 -2.2(4) . . . . ?
O42 C7 C6 C5 -9.8(4) . . . . ?
O42 C7 C6 C1 169.1(3) . . . . ?
O34 C20 C21 C10 -4.5(4) . . . . ?
O34 C20 C21 C22 178.6(3) . . . . ?
O34 C20 C19 C24 -179.3(3) . . . . ?
O34 C20 C19 C18 4.9(4) . . . . ?
O33 C18 C19 C24 178.2(3) . . . . ?
O33 C18 C19 C20 -6.2(5) . . . . ?
O33 C18 C17 C16 -148.3(3) . . . . ?
O40 C9 C8 C13 -177.1(3) . . . . ?
O40 C9 C8 C7 -5.9(4) . . . . ?
O39 C2 C1 O14 53.3(3) . . . . ?
O39 C2 C1 C6 -66.1(3) . . . . ?
O39 C2 C1 C43 167.8(3) . . . . ?
O39 C2 C3 O37 -64.4(3) . . . . ?
O39 C2 C3 C4 58.7(3) . . . . ?
O41 C5 C6 C7 4.5(5) . . . . ?
O41 C5 C6 C1 -174.4(3) . . . . ?
O41 C5 C4 C3 167.4(3) . . . . ?
O37 C3 C4 C5 161.2(3) . . . . ?
O32 C29 C28 C27 -170.0(3) . . . . ?
C24 O15 C16 C26 169.1(2) . . . . ?
C24 O15 C16 C36 -72.4(3) . . . . ?
C24 O15 C16 C17 50.3(3) . . . . ?
C24 C23 C22 C21 -0.4(5) . . . . ?
C24 C23 C22 C35 177.2(3) . . . . ?
C13 O14 C1 C2 -163.1(2) . . . . ?
C13 O14 C1 C6 -44.4(3) . . . . ?
C13 O14 C1 C43 78.1(3) . . . . ?
C10 C9 C8 C13 1.3(4) . . . . ?
C10 C9 C8 C7 172.6(3) . . . . ?
C10 C11 C12 C13 0.2(4) . . . . ?
C10 C21 C22 C23 -174.5(3) . . . . ?
C10 C21 C22 C35 8.0(5) . . . . ?
C5 C6 C1 O14 -141.4(3) . . . . ?
C5 C6 C1 C2 -27.0(4) . . . . ?
C5 C6 C1 C43 99.3(3) . . . . ?
C9 C10 C11 C12 -0.6(4) . . . . ?
C9 C10 C11 C44 -179.5(3) . . . . ?
C9 C10 C21 C20 77.0(4) . . . . ?
C9 C10 C21 C22 -106.3(4) . . . . ?
C26 O25 C29 O32 -173.6(3) . . . . ?
C26 O25 C29 C28 6.9(3) . . . . ?
C26 C16 C17 C18 -170.5(3) . . . . ?
C29 O25 C26 C16 104.6(3) . . . . ?
C29 O25 C26 C27 -19.9(3) . . . . ?
C29 C28 C27 O30 96.7(3) . . . . ?
C29 C28 C27 C26 -20.3(3) . . . . ?
C11 C10 C9 O40 178.3(3) . . . . ?
C11 C10 C9 C8 -0.2(4) . . . . ?
C11 C10 C21 C20 -97.1(4) . . . . ?
C11 C10 C21 C22 79.6(4) . . . . ?
C7 C6 C1 O14 39.6(3) . . . . ?
C7 C6 C1 C2 154.1(2) . . . . ?
C7 C6 C1 C43 -79.6(3) . . . . ?
C8 C13 C12 C11 1.0(4) . . . . ?
C8 C7 C6 C5 166.2(3) . . . . ?
C8 C7 C6 C1 -14.9(4) . . . . ?
C20 C21 C22 C23 2.3(5) . . . . ?
C20 C21 C22 C35 -175.3(3) . . . . ?
C16 O15 C24 C19 -20.0(4) . . . . ?
C16 O15 C24 C23 159.9(3) . . . . ?
C16 C26 C27 O30 148.8(3) . . . . ?
C16 C26 C27 C28 -96.6(3) . . . . ?
C2 C3 C4 C5 41.3(4) . . . . ?
C6 C5 C4 C3 -15.5(4) . . . . ?
C6 C7 C8 C13 -7.2(4) . . . . ?
C6 C7 C8 C9 -178.2(3) . . . . ?
C21 C10 C9 O40 4.1(4) . . . . ?
C21 C10 C9 C8 -174.4(3) . . . . ?
C21 C10 C11 C12 173.6(3) . . . . ?
C21 C10 C11 C44 -5.3(4) . . . . ?
C21 C20 C19 C24 2.8(4) . . . . ?
C21 C20 C19 C18 -172.9(3) . . . . ?
C19 C24 C23 C22 -0.4(5) . . . . ?
C19 C18 C17 C16 33.1(4) . . . . ?
C19 C20 C21 C10 173.4(3) . . . . ?
C19 C20 C21 C22 -3.5(4) . . . . ?
C27 C26 C16 O15 54.2(3) . . . . ?
C27 C26 C16 C36 -63.9(3) . . . . ?
C27 C26 C16 C17 172.4(3) . . . . ?
C1 O14 C13 C8 24.5(4) . . . . ?
C1 O14 C13 C12 -159.2(3) . . . . ?
C1 C2 C3 O37 175.5(2) . . . . ?
C1 C2 C3 C4 -61.4(3) . . . . ?
C12 C13 C8 C9 -1.7(4) . . . . ?
C12 C13 C8 C7 -173.1(3) . . . . ?
C3 C2 C1 O14 172.0(2) . . . . ?
C3 C2 C1 C6 52.6(3) . . . . ?
C3 C2 C1 C43 -73.5(3) . . . . ?
C36 C16 C17 C18 66.2(3) . . . . ?
C23 C24 C19 C18 175.0(3) . . . . ?
C23 C24 C19 C20 -0.8(4) . . . . ?
C4 C5 C6 C7 -172.4(3) . . . . ?
C4 C5 C6 C1 8.7(5) . . . . ?
C17 C18 C19 C24 -3.1(4) . . . . ?
C17 C18 C19 C20 172.5(3) . . . . ?
C44 C11 C12 C13 179.2(3) . . . . ?
C31 O30 C27 C26 -81.3(3) . . . . ?
C31 O30 C27 C28 166.7(3) . . . . ?
C38 O37 C3 C2 -175.6(3) . . . . ?
C38 O37 C3 C4 62.1(4) . . . . ?
